data_7244920
loop_
_publ_author_name
'Bosch, Eric'
'Ferrence, Gregory M.'
'Powell, Conrad'
'Unruh, Daniel K.'
'Krueger, Herman R.'
'Groeneman, Ryan'

_publ_section_title
;
 Cooperative non-covalent interactions and synthetic feed as driving
 forces to structural diversity within organic co-crystals containing
 isosteric perhalobenzenes
;
_journal_name_full CrystEngComm
_journal_paper_doi 10.1039/D2CE00360K
_journal_year 2022
_chemical_formula_moiety 'C15 H13 N O2, 0.5 C6 Cl4 I2'
_chemical_formula_sum 'C18 H13 Cl2 I N O2'
_chemical_formula_weight 473.09
_chemical_name_systematic
'hemikis(1,2,4,5-tetrachloro-3,6-diiodobenzene) methyl 4-[(1E)-2-(pyridin-4-yl)ethenyl]benzoate'
_space_group_crystal_system triclinic
_space_group_IT_number 2
_space_group_name_Hall '-P 1'
_space_group_name_H-M_alt 'P -1'
_atom_sites_solution_hydrogens geom
_atom_sites_solution_primary direct
_atom_sites_solution_secondary difmap
_audit_creation_method SHELXL-2018/3
_audit_update_record
;
2022-03-04 deposited with the CCDC.	2022-05-09 downloaded from the CCDC.
;
_cell_angle_alpha 114.5720(10)
_cell_angle_beta 92.194(2)
_cell_angle_gamma 107.358(2)
_cell_formula_units_Z 2
_cell_length_a 8.2756(2)
_cell_length_b 10.2186(3)
_cell_length_c 11.8757(4)
_cell_measurement_reflns_used 9882
_cell_measurement_temperature 100(2)
_cell_measurement_theta_max 32.72
_cell_measurement_theta_min 2.34
_cell_volume 856.35(5)
_computing_cell_refinement 'APEX4 & SAINT (Bruker, 2021)'
_computing_data_collection 'APEX4 (Bruker, 2021)'
_computing_data_reduction SAINT
_computing_molecular_graphics
;
<i>Mercury CSD</i> (Macrae et al., 2020)
;
_computing_publication_material
;
;
_computing_structure_refinement 'SHELXL-2018/3 (Sheldrick, 2015b)'
_computing_structure_solution 'SHELXT (Sheldrick, 2015a)'
_diffrn_ambient_temperature 100(2)
_diffrn_measured_fraction_theta_full 1.000
_diffrn_measured_fraction_theta_max 0.943
_diffrn_measurement_details
;
 A total of 3672 frames were collected.  
 The total exposure time was 5.10 hours.
;
_diffrn_measurement_device_type 'Bruker APEX-II CCD diffractometer'
_diffrn_measurement_method '\w and \f scans'
_diffrn_radiation_monochromator graphite
_diffrn_radiation_probe x-ray
_diffrn_radiation_source 'sealed tube'
_diffrn_radiation_type MoK\a
_diffrn_radiation_wavelength 0.71073
_diffrn_reflns_av_R_equivalents 0.0176
_diffrn_reflns_av_unetI/netI 0.0127
_diffrn_reflns_Laue_measured_fraction_full 1.000
_diffrn_reflns_Laue_measured_fraction_max 0.943
_diffrn_reflns_limit_h_max 12
_diffrn_reflns_limit_h_min -12
_diffrn_reflns_limit_k_max 15
_diffrn_reflns_limit_k_min -15
_diffrn_reflns_limit_l_max 18
_diffrn_reflns_limit_l_min -17
_diffrn_reflns_number 32790
_diffrn_reflns_point_group_measured_fraction_full 1.000
_diffrn_reflns_point_group_measured_fraction_max 0.943
_diffrn_reflns_theta_full 25.242
_diffrn_reflns_theta_max 32.927
_diffrn_reflns_theta_min 1.919
_exptl_absorpt_coefficient_mu 2.192
_exptl_absorpt_correction_T_max 0.7465
_exptl_absorpt_correction_T_min 0.6770
_exptl_absorpt_correction_type multi-scan
_exptl_absorpt_process_details
;
Apex4 v2021.4.0 (Bruker, 2021)

Krause, L., Herbst-Irmer, R., Sheldrick, G. M., Stalke, D. (2015).
"Comparison of silver and molybdenum microfocus X-ray sources for
single-crystal structure determination"
J. Appl. Cryst. 48, 3-10.
doi:10.1107/S1600576714022985
;
_exptl_crystal_colour yellow
_exptl_crystal_density_diffrn 1.835
_exptl_crystal_description block
_exptl_crystal_F_000 462
_exptl_crystal_size_max 0.260
_exptl_crystal_size_mid 0.240
_exptl_crystal_size_min 0.150
_refine_diff_density_max 0.752
_refine_diff_density_min -0.320
_refine_diff_density_rms 0.073
_refine_ls_extinction_method none
_refine_ls_goodness_of_fit_ref 1.110
_refine_ls_hydrogen_treatment constr
_refine_ls_matrix_type full
_refine_ls_number_parameters 218
_refine_ls_number_reflns 6056
_refine_ls_number_restraints 0
_refine_ls_restrained_S_all 1.110
_refine_ls_R_factor_all 0.0185
_refine_ls_R_factor_gt 0.0162
_refine_ls_shift/su_max 0.002
_refine_ls_shift/su_mean 0.000
_refine_ls_structure_factor_coef Fsqd
_refine_ls_weighting_details 'w=1/[\s^2^(Fo^2^)+(0.0149P)^2^+0.5237P] where P=(Fo^2^+2Fc^2^)/3'
_refine_ls_weighting_scheme calc
_refine_ls_wR_factor_gt 0.0377
_refine_ls_wR_factor_ref 0.0388
_reflns_Friedel_coverage 0.000
_reflns_number_gt 5711
_reflns_number_total 6056
_reflns_threshold_expression 'I > 2\s(I)'
_cod_data_source_file d2ce00360k2.cif
_cod_data_source_block GMF21028
_cod_original_cell_volume 856.35(4)
_cod_database_code 7244920
_shelx_shelxl_version_number 2018/3
_shelx_space_group_comment
;
The symmetry employed for this shelxl refinement is uniquely defined
by the following loop, which should always be used as a source of
symmetry information in preference to the above space-group names.
They are only intended as comments.
;
_shelx_estimated_absorpt_t_min 0.600
_shelx_estimated_absorpt_t_max 0.735

loop_
_space_group_symop_operation_xyz
'x, y, z'
'-x, -y, -z'

loop_
_atom_site_label
_atom_site_type_symbol
_atom_site_fract_x
_atom_site_fract_y
_atom_site_fract_z
_atom_site_U_iso_or_equiv
_atom_site_adp_type
_atom_site_occupancy
_atom_site_site_symmetry_order
_atom_site_calc_flag
_atom_site_refinement_flags_posn
_atom_site_refinement_flags_adp
_atom_site_refinement_flags_occupancy
_atom_site_disorder_assembly
_atom_site_disorder_group
I1 I 0.64432(2) -0.01561(2) 0.31648(2) 0.01419(2) Uani 1 1 d . . . . .
C1 C 0.86076(14) -0.00168(13) 0.42542(10) 0.01212(18) Uani 1 1 d . . . . .
Cl2 Cl 0.81371(4) 0.23418(3) 0.62109(3) 0.01671(5) Uani 1 1 d . . . . .
C2 C 0.91645(14) 0.10495(13) 0.55268(10) 0.01222(18) Uani 1 1 d . . . . .
Cl3 Cl 1.11460(4) 0.23762(4) 0.78296(3) 0.02129(6) Uani 1 1 d . . . . .
C3 C 1.05319(14) 0.10548(13) 0.62584(10) 0.01272(18) Uani 1 1 d . . . . .
C7 C -0.19717(17) 0.07792(15) 0.03394(12) 0.0193(2) Uani 1 1 d . . . . .
H7 H -0.179214 0.012082 0.066922 0.023 Uiso 1 1 calc R U . . .
C8 C -0.30772(17) 0.01747(15) -0.08006(12) 0.0205(2) Uani 1 1 d . . . . .
H8 H -0.365114 -0.090427 -0.122777 0.025 Uiso 1 1 calc R U . . .
N9 N -0.33829(14) 0.10241(13) -0.13346(10) 0.0194(2) Uani 1 1 d . . . . .
C10 C -0.25659(17) 0.25419(15) -0.07067(12) 0.0196(2) Uani 1 1 d . . . . .
H10 H -0.275715 0.316646 -0.106992 0.023 Uiso 1 1 calc R U . . .
C11 C -0.14541(17) 0.32524(15) 0.04470(12) 0.0183(2) Uani 1 1 d . . . . .
H11 H -0.092040 0.433656 0.085927 0.022 Uiso 1 1 calc R U . . .
C12 C -0.11232(15) 0.23649(14) 0.09996(11) 0.0150(2) Uani 1 1 d . . . . .
C13 C 0.00415(16) 0.31008(14) 0.22193(11) 0.0164(2) Uani 1 1 d . . . . .
H13 H 0.032983 0.417561 0.270624 0.020 Uiso 1 1 calc R U . . .
C14 C 0.07298(15) 0.23627(14) 0.26967(11) 0.0158(2) Uani 1 1 d . . . . .
H14 H 0.043826 0.128905 0.220110 0.019 Uiso 1 1 calc R U . . .
C15 C 0.18902(14) 0.30649(13) 0.39136(11) 0.01357(19) Uani 1 1 d . . . . .
C16 C 0.28767(15) 0.22596(13) 0.41277(11) 0.0147(2) Uani 1 1 d . . . . .
H16 H 0.277888 0.127930 0.348640 0.018 Uiso 1 1 calc R U . . .
C17 C 0.39929(15) 0.28779(13) 0.52647(11) 0.01436(19) Uani 1 1 d . . . . .
H17 H 0.467798 0.233376 0.538910 0.017 Uiso 1 1 calc R U . . .
C18 C 0.41122(14) 0.42970(13) 0.62261(10) 0.01283(19) Uani 1 1 d . . . . .
C19 C 0.31346(15) 0.51126(14) 0.60263(11) 0.0158(2) Uani 1 1 d . . . . .
H19 H 0.321469 0.608135 0.667731 0.019 Uiso 1 1 calc R U . . .
C20 C 0.20476(15) 0.45060(14) 0.48763(11) 0.0164(2) Uani 1 1 d . . . . .
H20 H 0.140332 0.507349 0.474011 0.020 Uiso 1 1 calc R U . . .
C21 C 0.52854(15) 0.48838(13) 0.74381(11) 0.01379(19) Uani 1 1 d . . . . .
O22 O 0.51382(12) 0.61580(11) 0.83465(8) 0.01873(17) Uani 1 1 d . . . . .
C23 C 0.62288(17) 0.67399(15) 0.95467(11) 0.0197(2) Uani 1 1 d . . . . .
H23A H 0.599992 0.593426 0.982477 0.030 Uiso 1 1 calc R U . . .
H23B H 0.598852 0.762064 1.016874 0.030 Uiso 1 1 calc R U . . .
H23C H 0.743982 0.706040 0.946293 0.030 Uiso 1 1 calc R U . . .
O24 O 0.62696(13) 0.42890(11) 0.76134(9) 0.02117(18) Uani 1 1 d . . . . .

loop_
_atom_site_aniso_label
_atom_site_aniso_U_11
_atom_site_aniso_U_22
_atom_site_aniso_U_33
_atom_site_aniso_U_23
_atom_site_aniso_U_13
_atom_site_aniso_U_12
I1 0.01287(4) 0.01808(4) 0.01165(3) 0.00592(3) -0.00061(2) 0.00684(3)
C1 0.0108(4) 0.0138(5) 0.0110(4) 0.0049(4) 0.0003(3) 0.0043(4)
Cl2 0.01713(12) 0.01732(12) 0.01408(11) 0.00270(9) 0.00043(9) 0.01045(10)
C2 0.0118(4) 0.0126(4) 0.0118(4) 0.0041(4) 0.0014(3) 0.0056(4)
Cl3 0.02182(14) 0.02525(14) 0.01025(11) -0.00123(10) -0.00310(10) 0.01354(11)
C3 0.0125(5) 0.0137(5) 0.0093(4) 0.0028(4) -0.0001(3) 0.0047(4)
C7 0.0207(6) 0.0194(5) 0.0159(5) 0.0084(4) -0.0032(4) 0.0045(4)
C8 0.0218(6) 0.0195(5) 0.0158(5) 0.0061(4) -0.0035(4) 0.0048(5)
N9 0.0191(5) 0.0246(5) 0.0140(4) 0.0073(4) -0.0013(4) 0.0095(4)
C10 0.0223(6) 0.0241(6) 0.0160(5) 0.0096(5) 0.0010(4) 0.0124(5)
C11 0.0207(6) 0.0188(5) 0.0157(5) 0.0071(4) 0.0007(4) 0.0086(4)
C12 0.0138(5) 0.0186(5) 0.0118(5) 0.0063(4) 0.0010(4) 0.0056(4)
C13 0.0156(5) 0.0169(5) 0.0131(5) 0.0056(4) -0.0012(4) 0.0029(4)
C14 0.0139(5) 0.0175(5) 0.0127(5) 0.0061(4) -0.0010(4) 0.0022(4)
C15 0.0111(4) 0.0167(5) 0.0115(4) 0.0064(4) 0.0005(4) 0.0029(4)
C16 0.0161(5) 0.0131(5) 0.0124(5) 0.0046(4) 0.0002(4) 0.0036(4)
C17 0.0153(5) 0.0138(5) 0.0132(5) 0.0056(4) 0.0003(4) 0.0049(4)
C18 0.0123(5) 0.0137(5) 0.0111(4) 0.0049(4) 0.0010(4) 0.0038(4)
C19 0.0160(5) 0.0167(5) 0.0132(5) 0.0045(4) 0.0008(4) 0.0071(4)
C20 0.0154(5) 0.0191(5) 0.0147(5) 0.0064(4) 0.0007(4) 0.0080(4)
C21 0.0137(5) 0.0139(5) 0.0119(5) 0.0052(4) 0.0003(4) 0.0034(4)
O22 0.0206(4) 0.0194(4) 0.0111(4) 0.0010(3) -0.0015(3) 0.0091(3)
C23 0.0209(6) 0.0204(5) 0.0114(5) 0.0032(4) -0.0012(4) 0.0048(5)
O24 0.0245(5) 0.0196(4) 0.0171(4) 0.0042(3) -0.0041(3) 0.0113(4)

loop_
_atom_type_symbol
_atom_type_description
_atom_type_scat_dispersion_real
_atom_type_scat_dispersion_imag
_atom_type_scat_source
C C 0.0033 0.0016 'International Tables Vol C Tables 4.2.6.8 and 6.1.1.4'
H H 0.0000 0.0000 'International Tables Vol C Tables 4.2.6.8 and 6.1.1.4'
N N 0.0061 0.0033 'International Tables Vol C Tables 4.2.6.8 and 6.1.1.4'
O O 0.0106 0.0060 'International Tables Vol C Tables 4.2.6.8 and 6.1.1.4'
Cl Cl 0.1484 0.1585 'International Tables Vol C Tables 4.2.6.8 and 6.1.1.4'
I I -0.4742 1.8119 'International Tables Vol C Tables 4.2.6.8 and 6.1.1.4'

loop_
_geom_angle_atom_site_label_1
_geom_angle_atom_site_label_2
_geom_angle_atom_site_label_3
_geom_angle
_geom_angle_site_symmetry_1
_geom_angle_site_symmetry_3
_geom_angle_publ_flag
C3 C1 C2 118.11(10) 2_756 . ?
C3 C1 I1 120.43(8) 2_756 . ?
C2 C1 I1 121.36(8) . . ?
C3 C2 C1 120.53(10) . . ?
C3 C2 Cl2 119.39(8) . . ?
C1 C2 Cl2 120.06(8) . . ?
C1 C3 C2 121.36(10) 2_756 . ?
C1 C3 Cl3 120.00(8) 2_756 . ?
C2 C3 Cl3 118.64(8) . . ?
C8 C7 C12 119.52(12) . . ?
C8 C7 H7 120.2 . . ?
C12 C7 H7 120.2 . . ?
N9 C8 C7 123.82(12) . . ?
N9 C8 H8 118.1 . . ?
C7 C8 H8 118.1 . . ?
C10 N9 C8 116.75(11) . . ?
N9 C10 C11 123.54(12) . . ?
N9 C10 H10 118.2 . . ?
C11 C10 H10 118.2 . . ?
C10 C11 C12 119.72(12) . . ?
C10 C11 H11 120.1 . . ?
C12 C11 H11 120.1 . . ?
C7 C12 C11 116.64(11) . . ?
C7 C12 C13 123.08(11) . . ?
C11 C12 C13 120.27(11) . . ?
C14 C13 C12 124.59(11) . . ?
C14 C13 H13 117.7 . . ?
C12 C13 H13 117.7 . . ?
C13 C14 C15 125.83(11) . . ?
C13 C14 H14 117.1 . . ?
C15 C14 H14 117.1 . . ?
C20 C15 C16 118.65(10) . . ?
C20 C15 C14 122.66(11) . . ?
C16 C15 C14 118.68(11) . . ?
C17 C16 C15 120.75(11) . . ?
C17 C16 H16 119.6 . . ?
C15 C16 H16 119.6 . . ?
C16 C17 C18 120.15(11) . . ?
C16 C17 H17 119.9 . . ?
C18 C17 H17 119.9 . . ?
C17 C18 C19 119.70(10) . . ?
C17 C18 C21 117.97(10) . . ?
C19 C18 C21 122.33(10) . . ?
C20 C19 C18 119.99(11) . . ?
C20 C19 H19 120.0 . . ?
C18 C19 H19 120.0 . . ?
C19 C20 C15 120.72(11) . . ?
C19 C20 H20 119.6 . . ?
C15 C20 H20 119.6 . . ?
O24 C21 O22 122.61(11) . . ?
O24 C21 C18 124.45(11) . . ?
O22 C21 C18 112.94(10) . . ?
C21 O22 C23 114.49(10) . . ?
O22 C23 H23A 109.5 . . ?
O22 C23 H23B 109.5 . . ?
H23A C23 H23B 109.5 . . ?
O22 C23 H23C 109.5 . . ?
H23A C23 H23C 109.5 . . ?
H23B C23 H23C 109.5 . . ?

loop_
_geom_bond_atom_site_label_1
_geom_bond_atom_site_label_2
_geom_bond_distance
_geom_bond_site_symmetry_2
_geom_bond_publ_flag
I1 C1 2.1023(11) . ?
C1 C3 1.3964(15) 2_756 ?
C1 C2 1.4004(15) . ?
Cl2 C2 1.7197(11) . ?
C2 C3 1.3973(15) . ?
Cl3 C3 1.7280(11) . ?
C7 C8 1.3870(17) . ?
C7 C12 1.3985(17) . ?
C7 H7 0.9500 . ?
C8 N9 1.3402(17) . ?
C8 H8 0.9500 . ?
N9 C10 1.3388(17) . ?
C10 C11 1.3886(17) . ?
C10 H10 0.9500 . ?
C11 C12 1.3991(17) . ?
C11 H11 0.9500 . ?
C12 C13 1.4654(16) . ?
C13 C14 1.3424(17) . ?
C13 H13 0.9500 . ?
C14 C15 1.4648(16) . ?
C14 H14 0.9500 . ?
C15 C20 1.4024(16) . ?
C15 C16 1.4025(16) . ?
C16 C17 1.3865(16) . ?
C16 H16 0.9500 . ?
C17 C18 1.3947(16) . ?
C17 H17 0.9500 . ?
C18 C19 1.3991(16) . ?
C18 C21 1.4839(16) . ?
C19 C20 1.3884(16) . ?
C19 H19 0.9500 . ?
C20 H20 0.9500 . ?
C21 O24 1.2098(14) . ?
C21 O22 1.3455(14) . ?
O22 C23 1.4410(15) . ?
C23 H23A 0.9800 . ?
C23 H23B 0.9800 . ?
C23 H23C 0.9800 . ?

loop_
_geom_torsion_atom_site_label_1
_geom_torsion_atom_site_label_2
_geom_torsion_atom_site_label_3
_geom_torsion_atom_site_label_4
_geom_torsion
_geom_torsion_site_symmetry_1
_geom_torsion_site_symmetry_2
_geom_torsion_site_symmetry_3
_geom_torsion_site_symmetry_4
_geom_torsion_publ_flag
C3 C1 C2 C3 -0.66(19) 2_756 . . . ?
I1 C1 C2 C3 175.55(9) . . . . ?
C3 C1 C2 Cl2 -179.34(9) 2_756 . . . ?
I1 C1 C2 Cl2 -3.13(13) . . . . ?
C1 C2 C3 C1 0.68(19) . . . 2_756 ?
Cl2 C2 C3 C1 179.37(9) . . . 2_756 ?
C1 C2 C3 Cl3 -179.03(9) . . . . ?
Cl2 C2 C3 Cl3 -0.35(14) . . . . ?
C12 C7 C8 N9 0.8(2) . . . . ?
C7 C8 N9 C10 -0.5(2) . . . . ?
C8 N9 C10 C11 -0.4(2) . . . . ?
N9 C10 C11 C12 1.0(2) . . . . ?
C8 C7 C12 C11 -0.20(19) . . . . ?
C8 C7 C12 C13 178.90(12) . . . . ?
C10 C11 C12 C7 -0.61(18) . . . . ?
C10 C11 C12 C13 -179.74(12) . . . . ?
C7 C12 C13 C14 16.0(2) . . . . ?
C11 C12 C13 C14 -164.98(12) . . . . ?
C12 C13 C14 C15 -179.71(11) . . . . ?
C13 C14 C15 C20 18.22(19) . . . . ?
C13 C14 C15 C16 -162.16(12) . . . . ?
C20 C15 C16 C17 -0.37(17) . . . . ?
C14 C15 C16 C17 179.99(11) . . . . ?
C15 C16 C17 C18 1.78(18) . . . . ?
C16 C17 C18 C19 -1.70(18) . . . . ?
C16 C17 C18 C21 178.10(11) . . . . ?
C17 C18 C19 C20 0.22(18) . . . . ?
C21 C18 C19 C20 -179.57(11) . . . . ?
C18 C19 C20 C15 1.19(19) . . . . ?
C16 C15 C20 C19 -1.12(18) . . . . ?
C14 C15 C20 C19 178.50(11) . . . . ?
C17 C18 C21 O24 7.37(18) . . . . ?
C19 C18 C21 O24 -172.83(12) . . . . ?
C17 C18 C21 O22 -172.05(10) . . . . ?
C19 C18 C21 O22 7.74(16) . . . . ?
O24 C21 O22 C23 -0.88(17) . . . . ?
C18 C21 O22 C23 178.56(10) . . . . ?
